data_7709405
loop_
_publ_author_name
'Chakravarty, Akhil R.'
'Bera, Arpan'
'Gautam, Srishti'
'Raza, Md Kausar'
'Pal, Apurba Kumar'
'Kondaiah, Paturu'

_publ_section_title
;
 BODIPY-dipicolylamine complexes of platinum(II): X-ray structure,
 cellular imaging and organelles specific near-IR light type-II PDT
;
_journal_name_full 'Dalton Transactions'
_journal_paper_doi 10.1039/D1DT03200C
_journal_year 2022
_chemical_formula_sum 'C34 H32 B Cl2 F2 N6 O4 Pt'
_chemical_formula_weight 903.45
_space_group_crystal_system monoclinic
_space_group_IT_number 13
_space_group_name_Hall '-P 2yc'
_space_group_name_H-M_alt 'P 1 2/c 1'
_atom_sites_solution_hydrogens geom
_audit_creation_method SHELXL-2018/3
_audit_update_record
;
2021-05-16 deposited with the CCDC.	2022-02-01 downloaded from the CCDC.
;
_cell_angle_alpha 90
_cell_angle_beta 109.955(2)
_cell_angle_gamma 90
_cell_formula_units_Z 8
_cell_length_a 19.1358(7)
_cell_length_b 15.9715(6)
_cell_length_c 24.4234(8)
_cell_measurement_reflns_used 200
_cell_measurement_temperature 100
_cell_measurement_theta_max 30.6
_cell_measurement_theta_min 3.1
_cell_volume 7016.3(4)
_computing_cell_refinement 'Bruker Apex 2'
_computing_data_collection 'Bruker Apex 2'
_computing_data_reduction 'Bruker Apex 2'
_computing_molecular_graphics 'ORTEP 3 for windows'
_computing_publication_material WinGX
_computing_structure_refinement 'SHELXL-2018/3 (Sheldrick, 2018)'
_computing_structure_solution 'Bruker Apex 2'
_diffrn_ambient_temperature 100
_diffrn_measured_fraction_theta_full 0.997
_diffrn_measured_fraction_theta_max 0.994
_diffrn_measurement_device_type 'Rotating Anode'
_diffrn_measurement_method '\f and \w Scans'
_diffrn_radiation_type MoK\a
_diffrn_radiation_wavelength 0.71073
_diffrn_reflns_av_R_equivalents 0.0744
_diffrn_reflns_av_unetI/netI 0.0463
_diffrn_reflns_Laue_measured_fraction_full 0.997
_diffrn_reflns_Laue_measured_fraction_max 0.994
_diffrn_reflns_limit_h_max 27
_diffrn_reflns_limit_h_min -27
_diffrn_reflns_limit_k_max 22
_diffrn_reflns_limit_k_min -22
_diffrn_reflns_limit_l_max 34
_diffrn_reflns_limit_l_min -34
_diffrn_reflns_number 160362
_diffrn_reflns_point_group_measured_fraction_full 0.997
_diffrn_reflns_point_group_measured_fraction_max 0.994
_diffrn_reflns_theta_full 25.242
_diffrn_reflns_theta_max 30.636
_diffrn_reflns_theta_min 3.108
_diffrn_source 'Rotating Anode'
_exptl_absorpt_coefficient_mu 4.210
_exptl_absorpt_correction_type multi-scan
_exptl_absorpt_process_details SADABS
_exptl_crystal_colour Orange
_exptl_crystal_density_diffrn 1.711
_exptl_crystal_density_meas 1.71
_exptl_crystal_description Bloc
_exptl_crystal_F_000 3560
_exptl_crystal_size_max 0.22
_exptl_crystal_size_mid 0.16
_exptl_crystal_size_min 0.12
_exptl_transmission_factor_max 0.5644
_exptl_transmission_factor_min 0.2762
_refine_diff_density_max 3.319
_refine_diff_density_min -3.010
_refine_diff_density_rms 0.150
_refine_ls_extinction_method none
_refine_ls_goodness_of_fit_ref 0.963
_refine_ls_hydrogen_treatment constr
_refine_ls_matrix_type fullcycle
_refine_ls_number_parameters 897
_refine_ls_number_reflns 21539
_refine_ls_number_restraints 0
_refine_ls_restrained_S_all 0.963
_refine_ls_R_factor_all 0.0692
_refine_ls_R_factor_gt 0.0436
_refine_ls_shift/su_max 0.007
_refine_ls_shift/su_mean 0.002
_refine_ls_structure_factor_coef Fsqd
_refine_ls_weighting_details 'w=1/[\s^2^(Fo^2^)+(0.0531P)^2^+33.8387P] where P=(Fo^2^+2Fc^2^)/3'
_refine_ls_weighting_scheme calc
_refine_ls_wR_factor_gt 0.1049
_refine_ls_wR_factor_ref 0.1217
_reflns_Friedel_coverage 0.000
_reflns_number_gt 16194
_reflns_number_total 21539
_reflns_threshold_expression 'I > 2\s(I)'
_cod_data_source_file d1dt03200c2.cif
_cod_data_source_block shelx
_cod_depositor_comments
;
The following automatic conversions were performed:

data item '_exptl_absorpt_correction_type' value 'Multi-scan' was
changed to 'multi-scan' in accordance with the
/home/data/users/saulius/crontab/automatic-downloads/rss-feeds/RSC/lib/dictionaries/cif_core.dic
dictionary named 'cif_core.dic' version 2.4.2 last updated on
2011-04-26.

Automatic conversion script
Id: cif_fix_values 7556 2019-12-06 15:28:31Z antanas 
;
_cod_original_sg_symbol_H-M 'P 2/c'
_cod_database_code 7709405
_shelx_shelxl_version_number 2018/3
_shelx_space_group_comment
;
The symmetry employed for this shelxl refinement is uniquely defined
by the following loop, which should always be used as a source of
symmetry information in preference to the above space-group names.
They are only intended as comments.
;

loop_
_space_group_symop_operation_xyz
'x, y, z'
'-x, y, -z+1/2'
'-x, -y, -z'
'x, -y, z-1/2'

loop_
_atom_site_label
_atom_site_type_symbol
_atom_site_fract_x
_atom_site_fract_y
_atom_site_fract_z
_atom_site_U_iso_or_equiv
_atom_site_adp_type
_atom_site_occupancy
_atom_site_site_symmetry_order
_atom_site_calc_flag
_atom_site_refinement_flags_posn
_atom_site_refinement_flags_adp
_atom_site_refinement_flags_occupancy
_atom_site_disorder_assembly
_atom_site_disorder_group
Pt1A Pt 0.80531(2) 0.49167(2) 0.02456(2) 0.02813(5) Uani 1 1 d . . . . .
Pt1B Pt 0.70440(2) 0.26886(2) 0.48819(2) 0.03187(5) Uani 1 1 d . . . . .
Cl1A Cl 0.91109(7) 0.54107(8) 0.01197(6) 0.0365(3) Uani 1 1 d . . . . .
Cl2B Cl 0.59543(7) 0.32035(8) 0.49462(6) 0.0388(3) Uani 1 1 d . . . . .
Cl10 Cl 0.93048(7) 0.74390(8) 0.34146(5) 0.0366(2) Uani 1 1 d . . . . .
Cl11 Cl 0.56013(10) 0.49675(19) 0.16323(10) 0.0865(8) Uani 1 1 d . . . . .
F1A F 0.96003(15) 0.14787(17) 0.43495(12) 0.0311(6) Uani 1 1 d . . . . .
F2A F 1.06786(15) 0.16577(17) 0.41720(12) 0.0317(6) Uani 1 1 d . . . . .
F1B F 0.4589(2) -0.0543(2) 0.08266(15) 0.0555(10) Uani 1 1 d . . . . .
F2B F 0.5799(2) -0.0579(2) 0.08725(15) 0.0570(10) Uani 1 1 d . . . . .
O1 O 0.9694(2) 0.7784(2) 0.39807(17) 0.0450(9) Uani 1 1 d . . . . .
O2 O 0.9337(3) 0.6544(3) 0.3437(2) 0.0647(14) Uani 1 1 d . . . . .
O3 O 0.9632(3) 0.7734(4) 0.3007(2) 0.0695(14) Uani 1 1 d . . . . .
O4 O 0.8544(2) 0.7698(2) 0.32221(17) 0.0433(9) Uani 1 1 d . . . . .
O5 O 0.6357(8) 0.4889(10) 0.1922(7) 0.088(4) Uiso 0.5 1 d . . P . .
O6 O 0.5409(9) 0.5606(11) 0.1171(7) 0.101(5) Uiso 0.5 1 d . . P . .
O7 O 0.5725(8) 0.5841(9) 0.1807(6) 0.082(3) Uiso 0.5 1 d . . P . .
O8 O 0.5171(7) 0.4588(8) 0.1923(6) 0.085(3) Uiso 0.5 1 d . . P . .
O9 O 0.5544(9) 0.4112(10) 0.1156(7) 0.110(5) Uiso 0.5 1 d . . P . .
O10 O 0.6148(10) 0.4423(12) 0.1688(8) 0.117(5) Uiso 0.5 1 d . . P . .
O11 O 0.6109(17) 0.545(2) 0.2051(12) 0.191(10) Uiso 0.5 1 d . . P . .
O12 O 0.5092(14) 0.5222(16) 0.1131(11) 0.157(8) Uiso 0.5 1 d . . P . .
N1A N 0.7621(3) 0.4421(3) -0.05569(17) 0.0371(10) Uani 1 1 d . . . . .
N2A N 0.7093(2) 0.4502(2) 0.03333(17) 0.0282(8) Uani 1 1 d . . . . .
N3A N 0.8245(2) 0.5441(2) 0.10282(16) 0.0274(8) Uani 1 1 d . . . . .
N4A N 0.9705(2) 0.2672(2) 0.37744(16) 0.0240(7) Uani 1 1 d . . . . .
N5A N 0.9598(2) 0.1238(2) 0.33753(17) 0.0280(8) Uani 1 1 d . . . . .
N1B N 0.7415(3) 0.2178(3) 0.56754(19) 0.0403(10) Uani 1 1 d . . . . .
N2B N 0.8022(2) 0.2250(2) 0.4837(2) 0.0360(10) Uani 1 1 d . . . . .
N3B N 0.6926(2) 0.3216(3) 0.41130(19) 0.0343(9) Uani 1 1 d . . . . .
N4B N 0.5534(3) -0.0880(3) 0.1741(2) 0.0499(13) Uani 1 1 d . . . . .
N5B N 0.5405(2) 0.0547(3) 0.13496(17) 0.0318(8) Uani 1 1 d . . . . .
C1A C 0.7972(4) 0.4198(3) -0.0921(2) 0.0457(14) Uani 1 1 d . . . . .
H1A H 0.848599 0.425556 -0.080245 0.055 Uiso 1 1 calc R U . . .
C2A C 0.7597(5) 0.3886(4) -0.1466(2) 0.0564(19) Uani 1 1 d . . . . .
H2A H 0.784885 0.374255 -0.171778 0.068 Uiso 1 1 calc R U . . .
C3A C 0.6843(5) 0.3790(4) -0.1631(3) 0.0597(19) Uani 1 1 d . . . . .
H3A H 0.657668 0.358788 -0.200019 0.072 Uiso 1 1 calc R U . . .
C4A C 0.6477(4) 0.3994(3) -0.1249(2) 0.0496(16) Uani 1 1 d . . . . .
H4A H 0.596545 0.391978 -0.135599 0.060 Uiso 1 1 calc R U . . .
C5A C 0.6880(3) 0.4310(3) -0.0710(2) 0.0385(12) Uani 1 1 d . . . . .
C6A C 0.6543(3) 0.4610(3) -0.0273(2) 0.0377(11) Uani 1 1 d . . . . .
H6A1 H 0.609602 0.429265 -0.031463 0.045 Uiso 1 1 calc R U . . .
H6A2 H 0.640828 0.519552 -0.034302 0.045 Uiso 1 1 calc R U . . .
C7A C 0.6935(3) 0.5067(3) 0.0768(2) 0.0337(10) Uani 1 1 d . . . . .
H7A1 H 0.659627 0.550568 0.056243 0.040 Uiso 1 1 calc R U . . .
H7A2 H 0.669165 0.474673 0.098927 0.040 Uiso 1 1 calc R U . . .
C8A C 0.7628(3) 0.5457(3) 0.1179(2) 0.0317(10) Uani 1 1 d . . . . .
C9A C 0.7630(3) 0.5867(3) 0.1678(2) 0.0398(12) Uani 1 1 d . . . . .
H9A H 0.720368 0.587480 0.178016 0.048 Uiso 1 1 calc R U . . .
C10A C 0.8265(4) 0.6262(3) 0.2022(2) 0.0441(13) Uani 1 1 d . . . . .
H10A H 0.826909 0.655127 0.235409 0.053 Uiso 1 1 calc R U . . .
C11A C 0.8903(3) 0.6228(3) 0.1871(2) 0.0396(12) Uani 1 1 d . . . . .
H11A H 0.933976 0.648766 0.210092 0.047 Uiso 1 1 calc R U . . .
C12A C 0.8873(3) 0.5803(3) 0.1377(2) 0.0327(10) Uani 1 1 d . . . . .
H12A H 0.930081 0.576393 0.127879 0.039 Uiso 1 1 calc R U . . .
C13A C 0.7088(3) 0.3595(3) 0.0499(2) 0.0345(11) Uani 1 1 d . . . . .
H13A H 0.721061 0.325993 0.021327 0.041 Uiso 1 1 calc R U . . .
H13B H 0.658541 0.344818 0.047297 0.041 Uiso 1 1 calc R U . . .
C14A C 0.7606(3) 0.3349(3) 0.10960(19) 0.0284(9) Uani 1 1 d . . . . .
C15A C 0.8358(3) 0.3231(3) 0.1207(2) 0.0317(10) Uani 1 1 d . . . . .
H15A H 0.855843 0.335046 0.091898 0.038 Uiso 1 1 calc R U . . .
C16A C 0.8817(3) 0.2937(3) 0.1744(2) 0.0315(10) Uani 1 1 d . . . . .
H16A H 0.932232 0.286869 0.181394 0.038 Uiso 1 1 calc R U . . .
C17A C 0.8528(2) 0.2745(3) 0.21756(19) 0.0249(8) Uani 1 1 d . . . . .
C18A C 0.7774(3) 0.2862(3) 0.2068(2) 0.0306(9) Uani 1 1 d . . . . .
H18A H 0.757402 0.273918 0.235598 0.037 Uiso 1 1 calc R U . . .
C19A C 0.7316(3) 0.3163(3) 0.1532(2) 0.0318(10) Uani 1 1 d . . . . .
H19A H 0.681165 0.324052 0.146384 0.038 Uiso 1 1 calc R U . . .
C20A C 0.9010(2) 0.2412(3) 0.27561(19) 0.0252(8) Uani 1 1 d . . . . .
C21A C 0.9311(2) 0.2966(3) 0.32169(18) 0.0241(8) Uani 1 1 d . . . . .
C22A C 0.9297(3) 0.3862(3) 0.3245(2) 0.0282(9) Uani 1 1 d . . . . .
C23A C 0.8961(3) 0.4481(3) 0.2772(2) 0.0381(12) Uani 1 1 d . . . . .
H23A H 0.872968 0.419012 0.241076 0.057 Uiso 1 1 calc R U . . .
H23B H 0.859488 0.480659 0.286423 0.057 Uiso 1 1 calc R U . . .
H23C H 0.934217 0.484412 0.273463 0.057 Uiso 1 1 calc R U . . .
C24A C 0.9674(3) 0.4073(3) 0.3819(2) 0.0284(9) Uani 1 1 d . . . . .
H24A H 0.974861 0.461371 0.396874 0.034 Uiso 1 1 calc R U . . .
C25A C 0.9926(3) 0.3331(3) 0.41404(19) 0.0260(8) Uani 1 1 d . . . . .
C26A C 1.0356(3) 0.3237(3) 0.4771(2) 0.0302(9) Uani 1 1 d . . . . .
H26A H 1.045458 0.377962 0.495019 0.045 Uiso 1 1 calc R U . . .
H26B H 1.007276 0.291189 0.495266 0.045 Uiso 1 1 calc R U . . .
H26C H 1.081705 0.295792 0.481907 0.045 Uiso 1 1 calc R U . . .
C27A C 0.9659(3) 0.0405(3) 0.3330(2) 0.0324(10) Uani 1 1 d . . . . .
C28A C 1.0101(3) -0.0128(3) 0.3829(3) 0.0408(12) Uani 1 1 d . . . . .
H28A H 1.007327 -0.070133 0.370562 0.061 Uiso 1 1 calc R U . . .
H28B H 1.061058 0.005222 0.396147 0.061 Uiso 1 1 calc R U . . .
H28C H 0.990522 -0.007705 0.414029 0.061 Uiso 1 1 calc R U . . .
C29A C 0.9250(3) 0.0165(3) 0.2761(2) 0.0366(11) Uani 1 1 d . . . . .
H29A H 0.920303 -0.038045 0.261952 0.044 Uiso 1 1 calc R U . . .
C30A C 0.8926(3) 0.0863(3) 0.2440(2) 0.0325(10) Uani 1 1 d . . . . .
C31A C 0.8444(3) 0.0863(3) 0.1812(2) 0.0390(12) Uani 1 1 d . . . . .
H31A H 0.828877 0.142491 0.169144 0.059 Uiso 1 1 calc R U . . .
H31B H 0.871973 0.064456 0.158117 0.059 Uiso 1 1 calc R U . . .
H31C H 0.801527 0.051911 0.176172 0.059 Uiso 1 1 calc R U . . .
C32A C 0.7016(4) 0.1976(4) 0.6015(3) 0.0510(15) Uani 1 1 d . . . . .
H32A H 0.650144 0.203354 0.587112 0.061 Uiso 1 1 calc R U . . .
C1B C 0.7359(5) 0.1685(4) 0.6574(3) 0.062(2) Uani 1 1 d . . . . .
H1B H 0.708338 0.154567 0.681021 0.075 Uiso 1 1 calc R U . . .
C2B C 0.8130(5) 0.1606(4) 0.6776(3) 0.067(2) Uani 1 1 d . . . . .
H2B H 0.837584 0.143154 0.715643 0.080 Uiso 1 1 calc R U . . .
C3B C 0.8533(4) 0.1781(4) 0.6419(3) 0.0566(18) Uani 1 1 d . . . . .
H3B H 0.904584 0.171062 0.654978 0.068 Uiso 1 1 calc R U . . .
C4B C 0.8159(3) 0.2063(3) 0.5867(3) 0.0466(15) Uani 1 1 d . . . . .
C5B C 0.8546(3) 0.2334(4) 0.5451(3) 0.0455(14) Uani 1 1 d . . . . .
H5B1 H 0.870670 0.291138 0.552739 0.055 Uiso 1 1 calc R U . . .
H5B2 H 0.898131 0.198847 0.550566 0.055 Uiso 1 1 calc R U . . .
C6B C 0.8229(3) 0.2813(3) 0.4422(3) 0.0410(12) Uani 1 1 d . . . . .
H6B1 H 0.855838 0.325020 0.464164 0.049 Uiso 1 1 calc R U . . .
H6B2 H 0.849773 0.248944 0.422210 0.049 Uiso 1 1 calc R U . . .
C7B C 0.7570(3) 0.3204(3) 0.3984(2) 0.0386(11) Uani 1 1 d . . . . .
C8B C 0.7608(4) 0.3598(4) 0.3490(3) 0.0540(17) Uani 1 1 d . . . . .
H8B H 0.804774 0.358044 0.340729 0.065 Uiso 1 1 calc R U . . .
C9B C 0.7007(5) 0.4009(4) 0.3125(3) 0.0554(17) Uani 1 1 d . . . . .
H9B H 0.703317 0.428440 0.279713 0.066 Uiso 1 1 calc R U . . .
C10B C 0.9148(3) 0.1552(3) 0.28331(19) 0.0270(9) Uani 1 1 d . . . . .
C11B C 0.6370(4) 0.4010(3) 0.3250(3) 0.0527(17) Uani 1 1 d . . . . .
H11B H 0.595354 0.428539 0.300249 0.063 Uiso 1 1 calc R U . . .
C12B C 0.6329(3) 0.3605(3) 0.3741(2) 0.0394(12) Uani 1 1 d . . . . .
H12B H 0.588272 0.360197 0.381367 0.047 Uiso 1 1 calc R U . . .
C13B C 0.8008(3) 0.1350(3) 0.4656(2) 0.0367(11) Uani 1 1 d . . . . .
H13C H 0.787020 0.100940 0.493210 0.044 Uiso 1 1 calc R U . . .
H13D H 0.850784 0.119009 0.468387 0.044 Uiso 1 1 calc R U . . .
C14B C 0.7489(3) 0.1143(3) 0.4050(2) 0.0329(10) Uani 1 1 d . . . . .
C15B C 0.7770(3) 0.1007(3) 0.3605(2) 0.0359(11) Uani 1 1 d . . . . .
H15B H 0.827386 0.109228 0.367404 0.043 Uiso 1 1 calc R U . . .
C16B C 0.7310(3) 0.0745(3) 0.3056(2) 0.0379(11) Uani 1 1 d . . . . .
H16B H 0.750453 0.066150 0.275928 0.045 Uiso 1 1 calc R U . . .
C17B C 0.6560(3) 0.0608(3) 0.2955(2) 0.0314(10) Uani 1 1 d . . . . .
C18B C 0.6273(3) 0.0756(3) 0.3396(2) 0.0374(11) Uani 1 1 d . . . . .
H18B H 0.576826 0.068060 0.332668 0.045 Uiso 1 1 calc R U . . .
C19B C 0.6737(3) 0.1018(3) 0.3941(2) 0.0374(11) Uani 1 1 d . . . . .
H19B H 0.654069 0.110954 0.423627 0.045 Uiso 1 1 calc R U . . .
C20B C 0.6074(3) 0.0287(3) 0.2374(2) 0.0343(10) Uani 1 1 d . . . . .
C21B C 0.5954(3) -0.0570(3) 0.2296(2) 0.0452(14) Uani 1 1 d . . . . .
C22B C 0.6161(4) -0.1253(4) 0.2685(3) 0.064(2) Uani 1 1 d . . . . .
C23B C 0.6622(5) -0.1251(4) 0.3328(3) 0.081(3) Uani 1 1 d . . . . .
H23D H 0.678055 -0.069025 0.344995 0.121 Uiso 1 1 calc R U . . .
H23E H 0.632845 -0.146006 0.354751 0.121 Uiso 1 1 calc R U . . .
H23F H 0.705039 -0.160253 0.339323 0.121 Uiso 1 1 calc R U . . .
C24B C 0.5841(5) -0.1958(4) 0.2362(3) 0.083(3) Uani 1 1 d . . . . .
H24B H 0.586978 -0.250028 0.250728 0.099 Uiso 1 1 calc R U . . .
C25B C 0.5472(5) -0.1722(4) 0.1788(3) 0.071(2) Uani 1 1 d . . . . .
C26B C 0.5060(5) -0.2269(4) 0.1279(3) 0.083(3) Uani 1 1 d . . . . .
H26D H 0.508333 -0.284035 0.140489 0.124 Uiso 1 1 calc R U . . .
H26E H 0.455051 -0.209338 0.112307 0.124 Uiso 1 1 calc R U . . .
H26F H 0.528457 -0.222071 0.098347 0.124 Uiso 1 1 calc R U . . .
C27B C 0.5171(3) 0.1211(3) 0.0992(2) 0.0327(10) Uani 1 1 d . . . . .
C28B C 0.4784(3) 0.1113(4) 0.0352(2) 0.0423(12) Uani 1 1 d . . . . .
H28D H 0.466298 0.165552 0.017538 0.064 Uiso 1 1 calc R U . . .
H28E H 0.510352 0.082472 0.018564 0.064 Uiso 1 1 calc R U . . .
H28F H 0.433544 0.079633 0.028305 0.064 Uiso 1 1 calc R U . . .
C29B C 0.5364(3) 0.1950(3) 0.1317(2) 0.0328(10) Uani 1 1 d . . . . .
H29B H 0.525690 0.249092 0.117181 0.039 Uiso 1 1 calc R U . . .
C30B C 0.5744(3) 0.1736(3) 0.1897(2) 0.0309(9) Uani 1 1 d . . . . .
C31B C 0.6004(3) 0.2348(3) 0.2385(2) 0.0358(10) Uani 1 1 d . . . . .
H31D H 0.625005 0.205447 0.274191 0.054 Uiso 1 1 calc R U . . .
H31E H 0.634364 0.273513 0.230964 0.054 Uiso 1 1 calc R U . . .
H31F H 0.558478 0.264748 0.241717 0.054 Uiso 1 1 calc R U . . .
C32B C 0.5775(3) 0.0846(3) 0.1916(2) 0.0311(10) Uani 1 1 d . . . . .
C100 C 0.8538(4) 0.8883(4) 0.4492(3) 0.0473(14) Uani 1 1 d . . . . .
C101 C 0.8061(3) 0.8235(3) 0.4585(2) 0.0431(13) Uani 1 1 d . . . . .
N102 N 0.7685(3) 0.7723(3) 0.4657(2) 0.0536(14) Uani 1 1 d . . . . .
C200 C 0.6696(4) -0.1248(5) 0.5422(3) 0.0612(18) Uani 1 1 d . . . . .
C201 C 0.7148(5) -0.0509(4) 0.5449(3) 0.066(2) Uani 1 1 d . . . . .
N202 N 0.7514(7) 0.0045(5) 0.5469(3) 0.137(5) Uani 1 1 d . . . . .
B1A B 0.9915(3) 0.1751(3) 0.3942(2) 0.0263(9) Uani 1 1 d . . . . .
B1B B 0.5320(4) -0.0381(4) 0.1174(3) 0.0453(16) Uani 1 1 d . . . . .

loop_
_atom_site_aniso_label
_atom_site_aniso_U_11
_atom_site_aniso_U_22
_atom_site_aniso_U_33
_atom_site_aniso_U_23
_atom_site_aniso_U_13
_atom_site_aniso_U_12
Pt1A 0.03509(9) 0.02192(8) 0.02411(8) 0.00453(6) 0.00587(6) 0.00486(6)
Pt1B 0.02758(9) 0.02414(9) 0.03556(10) -0.00700(6) -0.00001(7) -0.00386(6)
Cl1A 0.0405(6) 0.0298(6) 0.0424(6) 0.0146(5) 0.0183(5) 0.0104(5)
Cl2B 0.0337(6) 0.0318(6) 0.0477(7) -0.0107(5) 0.0096(5) -0.0063(5)
Cl10 0.0410(6) 0.0277(5) 0.0365(6) -0.0038(4) 0.0071(5) -0.0001(5)
Cl11 0.0362(8) 0.144(2) 0.0782(13) 0.0414(14) 0.0182(9) 0.0055(11)
F1A 0.0367(15) 0.0264(13) 0.0299(13) 0.0055(10) 0.0109(11) -0.0021(11)
F2A 0.0300(13) 0.0258(13) 0.0353(14) 0.0039(11) 0.0059(11) 0.0018(11)
F1B 0.058(2) 0.0362(18) 0.0473(19) -0.0054(14) -0.0138(16) -0.0065(15)
F2B 0.073(2) 0.0429(19) 0.0421(18) -0.0094(15) 0.0025(17) 0.0237(18)
O1 0.048(2) 0.038(2) 0.038(2) -0.0013(16) -0.0002(17) -0.0086(17)
O2 0.061(3) 0.029(2) 0.087(4) -0.010(2) 0.002(3) 0.007(2)
O3 0.076(4) 0.083(4) 0.061(3) -0.002(3) 0.038(3) 0.004(3)
O4 0.042(2) 0.040(2) 0.040(2) -0.0001(16) 0.0040(17) 0.0071(17)
N1A 0.056(3) 0.025(2) 0.0241(18) 0.0050(15) 0.0066(18) 0.0090(19)
N2A 0.0303(19) 0.0213(17) 0.0280(18) 0.0033(14) 0.0036(15) 0.0040(14)
N3A 0.0327(19) 0.0203(17) 0.0243(17) 0.0033(13) 0.0031(15) -0.0001(14)
N4A 0.0294(18) 0.0187(16) 0.0238(16) 0.0014(13) 0.0089(14) 0.0005(14)
N5A 0.0315(19) 0.0183(17) 0.0305(19) 0.0010(14) 0.0060(15) -0.0011(14)
N1B 0.047(3) 0.027(2) 0.034(2) -0.0068(17) -0.0041(19) -0.0045(18)
N2B 0.0276(19) 0.0225(19) 0.047(2) -0.0153(17) -0.0008(17) -0.0050(15)
N3B 0.035(2) 0.0231(19) 0.039(2) -0.0080(16) 0.0060(17) -0.0040(16)
N4B 0.059(3) 0.026(2) 0.041(2) -0.0021(18) -0.014(2) -0.006(2)
N5B 0.032(2) 0.028(2) 0.0291(19) -0.0043(15) 0.0021(16) 0.0027(16)
C1A 0.070(4) 0.034(3) 0.031(2) 0.005(2) 0.014(3) 0.017(3)
C2A 0.104(6) 0.033(3) 0.030(3) 0.003(2) 0.020(3) 0.020(3)
C3A 0.097(6) 0.037(3) 0.030(3) -0.002(2) 0.002(3) 0.007(3)
C4A 0.072(4) 0.026(2) 0.034(3) 0.005(2) -0.004(3) -0.002(3)
C5A 0.055(3) 0.023(2) 0.026(2) 0.0066(17) 0.000(2) 0.005(2)
C6A 0.038(3) 0.027(2) 0.035(2) 0.0060(19) -0.004(2) 0.002(2)
C7A 0.035(2) 0.026(2) 0.037(2) 0.0048(18) 0.009(2) 0.0032(19)
C8A 0.043(3) 0.022(2) 0.028(2) 0.0047(17) 0.011(2) 0.0019(19)
C9A 0.054(3) 0.032(3) 0.036(3) 0.002(2) 0.018(2) 0.003(2)
C10A 0.077(4) 0.022(2) 0.032(2) -0.0006(19) 0.018(3) -0.004(2)
C11A 0.053(3) 0.023(2) 0.032(2) 0.0042(18) 0.001(2) -0.006(2)
C12A 0.037(2) 0.024(2) 0.031(2) 0.0066(17) 0.0028(19) 0.0003(18)
C13A 0.042(3) 0.024(2) 0.029(2) 0.0012(17) 0.000(2) -0.0027(19)
C14A 0.035(2) 0.0188(19) 0.026(2) 0.0006(15) 0.0040(18) -0.0003(17)
C15A 0.040(3) 0.030(2) 0.027(2) 0.0091(18) 0.0136(19) 0.0049(19)
C16A 0.030(2) 0.035(2) 0.030(2) 0.0080(18) 0.0114(18) 0.0077(19)
C17A 0.029(2) 0.0186(19) 0.0253(19) 0.0006(15) 0.0064(16) -0.0005(15)
C18A 0.031(2) 0.035(2) 0.025(2) 0.0016(18) 0.0084(18) -0.0036(19)
C19A 0.027(2) 0.029(2) 0.034(2) 0.0023(18) 0.0038(18) -0.0014(18)
C20A 0.027(2) 0.0206(19) 0.027(2) 0.0013(15) 0.0065(16) -0.0019(16)
C21A 0.029(2) 0.0158(18) 0.0246(19) 0.0017(14) 0.0059(16) -0.0004(15)
C22A 0.035(2) 0.0155(18) 0.032(2) 0.0018(16) 0.0087(18) 0.0000(16)
C23A 0.054(3) 0.017(2) 0.036(2) 0.0022(17) 0.006(2) -0.002(2)
C24A 0.036(2) 0.0171(19) 0.029(2) -0.0032(16) 0.0068(18) -0.0017(17)
C25A 0.029(2) 0.023(2) 0.0247(19) -0.0001(15) 0.0078(17) -0.0040(16)
C26A 0.035(2) 0.026(2) 0.028(2) -0.0011(17) 0.0080(18) -0.0019(18)
C27A 0.040(3) 0.020(2) 0.036(2) 0.0013(17) 0.010(2) -0.0001(18)
C28A 0.050(3) 0.017(2) 0.048(3) 0.0067(19) 0.008(2) 0.003(2)
C29A 0.044(3) 0.020(2) 0.042(3) -0.0039(19) 0.010(2) -0.0014(19)
C30A 0.037(2) 0.023(2) 0.035(2) -0.0034(18) 0.009(2) -0.0036(18)
C31A 0.053(3) 0.027(2) 0.032(2) -0.0071(19) 0.007(2) -0.005(2)
C32A 0.068(4) 0.033(3) 0.038(3) -0.003(2) 0.000(3) -0.013(3)
C1B 0.103(6) 0.035(3) 0.037(3) -0.002(2) 0.008(3) -0.012(3)
C2B 0.099(6) 0.029(3) 0.040(3) -0.008(2) -0.019(4) 0.007(3)
C3B 0.071(4) 0.033(3) 0.042(3) -0.014(2) -0.013(3) 0.010(3)
C4B 0.050(3) 0.023(2) 0.044(3) -0.014(2) -0.013(2) 0.002(2)
C5B 0.031(2) 0.038(3) 0.049(3) -0.022(2) -0.010(2) -0.005(2)
C6B 0.032(2) 0.029(2) 0.060(3) -0.014(2) 0.013(2) -0.010(2)
C7B 0.045(3) 0.026(2) 0.045(3) -0.014(2) 0.016(2) -0.009(2)
C8B 0.077(5) 0.032(3) 0.062(4) -0.019(3) 0.036(4) -0.020(3)
C9B 0.092(5) 0.027(3) 0.056(4) -0.006(3) 0.038(4) -0.006(3)
C10B 0.031(2) 0.021(2) 0.027(2) 0.0001(16) 0.0071(17) -0.0017(16)
C11B 0.085(5) 0.023(2) 0.039(3) -0.009(2) 0.008(3) -0.001(3)
C12B 0.047(3) 0.024(2) 0.040(3) -0.009(2) 0.006(2) 0.000(2)
C13B 0.033(2) 0.023(2) 0.043(3) -0.0123(19) -0.001(2) -0.0019(18)
C14B 0.031(2) 0.023(2) 0.037(2) -0.0062(18) 0.0012(19) -0.0046(18)
C15B 0.024(2) 0.031(2) 0.045(3) -0.010(2) 0.002(2) -0.0052(18)
C16B 0.032(2) 0.036(3) 0.040(3) -0.005(2) 0.005(2) -0.004(2)
C17B 0.028(2) 0.028(2) 0.030(2) -0.0044(17) -0.0004(18) -0.0047(18)
C18B 0.028(2) 0.039(3) 0.040(3) -0.007(2) 0.004(2) -0.009(2)
C19B 0.034(2) 0.034(3) 0.038(3) -0.006(2) 0.005(2) -0.007(2)
C20B 0.030(2) 0.030(2) 0.035(2) -0.0029(19) 0.0009(19) -0.0017(19)
C21B 0.049(3) 0.029(3) 0.038(3) -0.001(2) -0.010(2) -0.003(2)
C22B 0.082(5) 0.030(3) 0.049(3) 0.005(2) -0.020(3) -0.009(3)
C23B 0.103(6) 0.042(4) 0.051(4) 0.011(3) -0.032(4) -0.009(4)
C24B 0.109(7) 0.031(3) 0.062(4) 0.008(3) -0.032(4) -0.015(4)
C25B 0.089(5) 0.029(3) 0.059(4) 0.001(3) -0.022(4) -0.010(3)
C26B 0.109(7) 0.029(3) 0.066(5) -0.009(3) -0.027(4) -0.010(4)
C27B 0.030(2) 0.033(2) 0.033(2) -0.0013(19) 0.0076(19) 0.0070(19)
C28B 0.045(3) 0.044(3) 0.033(3) -0.002(2) 0.007(2) 0.012(2)
C29B 0.035(2) 0.029(2) 0.034(2) -0.0003(18) 0.011(2) 0.0022(19)
C30B 0.025(2) 0.030(2) 0.038(2) -0.0031(19) 0.0109(19) -0.0018(17)
C31B 0.038(3) 0.029(2) 0.039(3) -0.004(2) 0.012(2) -0.006(2)
C32B 0.027(2) 0.028(2) 0.033(2) -0.0048(18) 0.0042(18) -0.0004(17)
C100 0.057(4) 0.031(3) 0.047(3) 0.007(2) 0.007(3) -0.001(2)
C101 0.056(3) 0.031(3) 0.030(2) 0.000(2) 0.000(2) 0.004(2)
N102 0.067(4) 0.039(3) 0.042(3) 0.006(2) 0.003(2) -0.006(2)
C200 0.050(4) 0.061(4) 0.074(5) 0.021(4) 0.025(3) 0.010(3)
C201 0.115(6) 0.041(3) 0.032(3) 0.011(2) 0.012(3) 0.007(4)
N202 0.264(14) 0.064(5) 0.050(4) 0.014(3) 0.012(6) -0.069(7)
B1A 0.030(2) 0.020(2) 0.027(2) 0.0035(17) 0.0062(19) 0.0014(18)
B1B 0.052(4) 0.027(3) 0.039(3) -0.002(2) -0.008(3) 0.005(3)

loop_
_atom_type_symbol
_atom_type_description
_atom_type_scat_dispersion_real
_atom_type_scat_dispersion_imag
_atom_type_scat_source
C C 0.0033 0.0016 'International Tables Vol C Tables 4.2.6.8 and 6.1.1.4'
H H 0.0000 0.0000 'International Tables Vol C Tables 4.2.6.8 and 6.1.1.4'
N N 0.0061 0.0033 'International Tables Vol C Tables 4.2.6.8 and 6.1.1.4'
O O 0.0106 0.0060 'International Tables Vol C Tables 4.2.6.8 and 6.1.1.4'
F F 0.0171 0.0103 'International Tables Vol C Tables 4.2.6.8 and 6.1.1.4'
Cl Cl 0.1484 0.1585 'International Tables Vol C Tables 4.2.6.8 and 6.1.1.4'
Pt Pt -1.7033 8.3905 'International Tables Vol C Tables 4.2.6.8 and 6.1.1.4'
B B 0.0013 0.0007 'International Tables Vol C Tables 4.2.6.8 and 6.1.1.4'

loop_
_geom_angle_atom_site_label_1
_geom_angle_atom_site_label_2
_geom_angle_atom_site_label_3
_geom_angle
_geom_angle_site_symmetry_1
_geom_angle_site_symmetry_3
_geom_angle_publ_flag
N3A Pt1A N1A 167.17(18) . . ?
N3A Pt1A N2A 85.01(16) . . ?
N1A Pt1A N2A 83.61(18) . . ?
N3A Pt1A Cl1A 95.86(12) . . ?
N1A Pt1A Cl1A 95.34(15) . . ?
N2A Pt1A Cl1A 178.01(11) . . ?
N1B Pt1B N3B 166.58(19) . . ?
N1B Pt1B N2B 83.3(2) . . ?
N3B Pt1B N2B 84.61(19) . . ?
N1B Pt1B Cl2B 96.31(15) . . ?
N3B Pt1B Cl2B 95.70(13) . . ?
N2B Pt1B Cl2B 178.80(11) . . ?
O3 Cl10 O4 108.4(3) . . ?
O3 Cl10 O2 109.5(3) . . ?
O4 Cl10 O2 109.1(3) . . ?
O3 Cl10 O1 109.7(3) . . ?
O4 Cl10 O1 109.9(3) . . ?
O2 Cl10 O1 110.1(3) . . ?
O10 Cl11 O12 126.4(13) . . ?
O10 Cl11 O5 40.5(8) . . ?
O12 Cl11 O5 143.4(12) . . ?
O10 Cl11 O11 87.9(14) . . ?
O12 Cl11 O11 127.7(17) . . ?
O5 Cl11 O11 47.5(12) . . ?
O10 Cl11 O8 104.1(10) . . ?
O12 Cl11 O8 103.0(12) . . ?
O5 Cl11 O8 113.3(8) . . ?
O11 Cl11 O8 104.8(13) . . ?
O10 Cl11 O7 123.5(10) . . ?
O12 Cl11 O7 88.4(12) . . ?
O5 Cl11 O7 84.2(9) . . ?
O11 Cl11 O7 40.6(12) . . ?
O8 Cl11 O7 109.4(8) . . ?
O10 Cl11 O6 120.9(10) . . ?
O12 Cl11 O6 34.6(11) . . ?
O5 Cl11 O6 113.5(9) . . ?
O11 Cl11 O6 96.0(14) . . ?
O8 Cl11 O6 130.9(9) . . ?
O7 Cl11 O6 62.1(8) . . ?
O10 Cl11 O9 55.5(9) . . ?
O12 Cl11 O9 76.8(12) . . ?
O5 Cl11 O9 94.9(9) . . ?
O11 Cl11 O9 142.0(14) . . ?
O8 Cl11 O9 94.9(8) . . ?
O7 Cl11 O9 154.0(7) . . ?
O6 Cl11 O9 95.1(9) . . ?
O10 O5 O11 133(3) . . ?
O10 O5 Cl11 66.9(15) . . ?
O11 O5 Cl11 66.4(17) . . ?
O12 O6 Cl11 64(2) . . ?
O12 O6 O7 109(3) . . ?
Cl11 O6 O7 58.4(8) . . ?
O11 O7 Cl11 66(2) . . ?
O11 O7 O6 115(2) . . ?
Cl11 O7 O6 59.5(8) . . ?
O10 O9 Cl11 47.1(8) . . ?
O5 O10 Cl11 72.6(16) . . ?
O5 O10 O9 146(2) . . ?
Cl11 O10 O9 77.4(12) . . ?
O7 O11 O5 129(3) . . ?
O7 O11 Cl11 73(2) . . ?
O5 O11 Cl11 66.1(18) . . ?
O6 O12 Cl11 81(2) . . ?
C1A N1A C5A 120.1(5) . . ?
C1A N1A Pt1A 128.5(4) . . ?
C5A N1A Pt1A 111.4(3) . . ?
C7A N2A C6A 112.7(4) . . ?
C7A N2A C13A 111.5(4) . . ?
C6A N2A C13A 108.0(4) . . ?
C7A N2A Pt1A 106.7(3) . . ?
C6A N2A Pt1A 102.2(3) . . ?
C13A N2A Pt1A 115.5(3) . . ?
C12A N3A C8A 119.7(4) . . ?
C12A N3A Pt1A 128.1(4) . . ?
C8A N3A Pt1A 112.1(3) . . ?
C25A N4A C21A 109.1(3) . . ?
C25A N4A B1A 124.9(4) . . ?
C21A N4A B1A 125.8(4) . . ?
C27A N5A C10B 108.6(4) . . ?
C27A N5A B1A 125.5(4) . . ?
C10B N5A B1A 125.7(4) . . ?
C32A N1B C4B 120.5(5) . . ?
C32A N1B Pt1B 127.5(4) . . ?
C4B N1B Pt1B 112.0(4) . . ?
C5B N2B C13B 108.6(4) . . ?
C5B N2B C6B 112.3(4) . . ?
C13B N2B C6B 110.8(4) . . ?
C5B N2B Pt1B 103.3(3) . . ?
C13B N2B Pt1B 114.9(3) . . ?
C6B N2B Pt1B 106.8(3) . . ?
C12B N3B C7B 118.3(5) . . ?
C12B N3B Pt1B 128.8(4) . . ?
C7B N3B Pt1B 112.8(4) . . ?
C25B N4B C21B 107.8(5) . . ?
C25B N4B B1B 126.0(5) . . ?
C21B N4B B1B 125.3(5) . . ?
C27B N5B C32B 108.3(4) . . ?
C27B N5B B1B 126.7(4) . . ?
C32B N5B B1B 124.9(4) . . ?
N1A C1A C2A 121.9(7) . . ?
N1A C1A H1A 119.1 . . ?
C2A C1A H1A 119.1 . . ?
C3A C2A C1A 118.4(6) . . ?
C3A C2A H2A 120.8 . . ?
C1A C2A H2A 120.8 . . ?
C2A C3A C4A 120.2(6) . . ?
C2A C3A H3A 119.9 . . ?
C4A C3A H3A 119.9 . . ?
C5A C4A C3A 118.9(7) . . ?
C5A C4A H4A 120.5 . . ?
C3A C4A H4A 120.5 . . ?
N1A C5A C4A 120.4(6) . . ?
N1A C5A C6A 115.3(4) . . ?
C4A C5A C6A 124.1(6) . . ?
C5A C6A N2A 109.7(4) . . ?
C5A C6A H6A1 109.7 . . ?
N2A C6A H6A1 109.7 . . ?
C5A C6A H6A2 109.7 . . ?
N2A C6A H6A2 109.7 . . ?
H6A1 C6A H6A2 108.2 . . ?
C8A C7A N2A 112.2(4) . . ?
C8A C7A H7A1 109.2 . . ?
N2A C7A H7A1 109.2 . . ?
C8A C7A H7A2 109.2 . . ?
N2A C7A H7A2 109.2 . . ?
H7A1 C7A H7A2 107.9 . . ?
N3A C8A C9A 120.7(5) . . ?
N3A C8A C7A 117.7(4) . . ?
C9A C8A C7A 121.5(5) . . ?
C10A C9A C8A 119.5(6) . . ?
C10A C9A H9A 120.3 . . ?
C8A C9A H9A 120.3 . . ?
C9A C10A C11A 119.5(5) . . ?
C9A C10A H10A 120.2 . . ?
C11A C10A H10A 120.2 . . ?
C12A C11A C10A 118.5(5) . . ?
C12A C11A H11A 120.8 . . ?
C10A C11A H11A 120.8 . . ?
N3A C12A C11A 122.1(5) . . ?
N3A C12A H12A 119.0 . . ?
C11A C12A H12A 119.0 . . ?
N2A C13A C14A 116.6(4) . . ?
N2A C13A H13A 108.1 . . ?
C14A C13A H13A 108.1 . . ?
N2A C13A H13B 108.1 . . ?
C14A C13A H13B 108.1 . . ?
H13A C13A H13B 107.3 . . ?
C15A C14A C19A 118.7(4) . . ?
C15A C14A C13A 121.5(4) . . ?
C19A C14A C13A 119.5(4) . . ?
C14A C15A C16A 120.8(4) . . ?
C14A C15A H15A 119.6 . . ?
C16A C15A H15A 119.6 . . ?
C17A C16A C15A 120.5(4) . . ?
C17A C16A H16A 119.8 . . ?
C15A C16A H16A 119.8 . . ?
C16A C17A C18A 119.0(4) . . ?
C16A C17A C20A 121.5(4) . . ?
C18A C17A C20A 119.4(4) . . ?
C17A C18A C19A 120.4(4) . . ?
C17A C18A H18A 119.8 . . ?
C19A C18A H18A 119.8 . . ?
C18A C19A C14A 120.5(4) . . ?
C18A C19A H19A 119.8 . . ?
C14A C19A H19A 119.8 . . ?
C21A C20A C10B 120.5(4) . . ?
C21A C20A C17A 119.3(4) . . ?
C10B C20A C17A 120.1(4) . . ?
C20A C21A N4A 120.8(4) . . ?
C20A C21A C22A 131.6(4) . . ?
N4A C21A C22A 107.6(4) . . ?
C24A C22A C21A 106.2(4) . . ?
C24A C22A C23A 124.3(4) . . ?
C21A C22A C23A 129.5(4) . . ?
C22A C23A H23A 109.5 . . ?
C22A C23A H23B 109.5 . . ?
H23A C23A H23B 109.5 . . ?
C22A C23A H23C 109.5 . . ?
H23A C23A H23C 109.5 . . ?
H23B C23A H23C 109.5 . . ?
C22A C24A C25A 108.7(4) . . ?
C22A C24A H24A 125.6 . . ?
C25A C24A H24A 125.6 . . ?
N4A C25A C24A 108.4(4) . . ?
N4A C25A C26A 123.0(4) . . ?
C24A C25A C26A 128.7(4) . . ?
C25A C26A H26A 109.5 . . ?
C25A C26A H26B 109.5 . . ?
H26A C26A H26B 109.5 . . ?
C25A C26A H26C 109.5 . . ?
H26A C26A H26C 109.5 . . ?
H26B C26A H26C 109.5 . . ?
N5A C27A C29A 108.6(4) . . ?
N5A C27A C28A 122.6(4) . . ?
C29A C27A C28A 128.8(4) . . ?
C27A C28A H28A 109.5 . . ?
C27A C28A H28B 109.5 . . ?
H28A C28A H28B 109.5 . . ?
C27A C28A H28C 109.5 . . ?
H28A C28A H28C 109.5 . . ?
H28B C28A H28C 109.5 . . ?
C30A C29A C27A 109.5(4) . . ?
C30A C29A H29A 125.3 . . ?
C27A C29A H29A 125.3 . . ?
C29A C30A C10B 105.6(4) . . ?
C29A C30A C31A 125.5(4) . . ?
C10B C30A C31A 128.9(4) . . ?
C30A C31A H31A 109.5 . . ?
C30A C31A H31B 109.5 . . ?
H31A C31A H31B 109.5 . . ?
C30A C31A H31C 109.5 . . ?
H31A C31A H31C 109.5 . . ?
H31B C31A H31C 109.5 . . ?
N1B C32A C1B 121.0(7) . . ?
N1B C32A H32A 119.5 . . ?
C1B C32A H32A 119.5 . . ?
C32A C1B C2B 117.9(8) . . ?
C32A C1B H1B 121.0 . . ?
C2B C1B H1B 121.0 . . ?
C3B C2B C1B 120.9(6) . . ?
C3B C2B H2B 119.5 . . ?
C1B C2B H2B 119.5 . . ?
C4B C3B C2B 118.3(7) . . ?
C4B C3B H3B 120.9 . . ?
C2B C3B H3B 120.9 . . ?
N1B C4B C3B 121.3(7) . . ?
N1B C4B C5B 115.4(5) . . ?
C3B C4B C5B 123.1(6) . . ?
N2B C5B C4B 109.4(4) . . ?
N2B C5B H5B1 109.8 . . ?
C4B C5B H5B1 109.8 . . ?
N2B C5B H5B2 109.8 . . ?
C4B C5B H5B2 109.8 . . ?
H5B1 C5B H5B2 108.2 . . ?
C7B C6B N2B 112.5(4) . . ?
C7B C6B H6B1 109.1 . . ?
N2B C6B H6B1 109.1 . . ?
C7B C6B H6B2 109.1 . . ?
N2B C6B H6B2 109.1 . . ?
H6B1 C6B H6B2 107.8 . . ?
N3B C7B C8B 120.8(6) . . ?
N3B C7B C6B 116.7(5) . . ?
C8B C7B C6B 122.3(6) . . ?
C9B C8B C7B 120.4(7) . . ?
C9B C8B H8B 119.8 . . ?
C7B C8B H8B 119.8 . . ?
C11B C9B C8B 118.6(6) . . ?
C11B C9B H9B 120.7 . . ?
C8B C9B H9B 120.7 . . ?
C20A C10B N5A 120.3(4) . . ?
C20A C10B C30A 131.9(4) . . ?
N5A C10B C30A 107.8(4) . . ?
C9B C11B C12B 121.0(6) . . ?
C9B C11B H11B 119.5 . . ?
C12B C11B H11B 119.5 . . ?
N3B C12B C11B 120.9(6) . . ?
N3B C12B H12B 119.5 . . ?
C11B C12B H12B 119.5 . . ?
N2B C13B C14B 116.0(4) . . ?
N2B C13B H13C 108.3 . . ?
C14B C13B H13C 108.3 . . ?
N2B C13B H13D 108.3 . . ?
C14B C13B H13D 108.3 . . ?
H13C C13B H13D 107.4 . . ?
C15B C14B C19B 118.9(4) . . ?
C15B C14B C13B 120.1(5) . . ?
C19B C14B C13B 120.8(5) . . ?
C14B C15B C16B 121.0(5) . . ?
C14B C15B H15B 119.5 . . ?
C16B C15B H15B 119.5 . . ?
C17B C16B C15B 119.6(5) . . ?
C17B C16B H16B 120.2 . . ?
C15B C16B H16B 120.2 . . ?
C18B C17B C16B 119.6(4) . . ?
C18B C17B C20B 120.8(4) . . ?
C16B C17B C20B 119.5(5) . . ?
C17B C18B C19B 120.3(5) . . ?
C17B C18B H18B 119.9 . . ?
C19B C18B H18B 119.9 . . ?
C14B C19B C18B 120.6(5) . . ?
C14B C19B H19B 119.7 . . ?
C18B C19B H19B 119.7 . . ?
C21B C20B C32B 121.1(5) . . ?
C21B C20B C17B 119.2(5) . . ?
C32B C20B C17B 119.6(4) . . ?
C20B C21B N4B 119.5(5) . . ?
C20B C21B C22B 132.2(5) . . ?
N4B C21B C22B 108.3(5) . . ?
C24B C22B C21B 106.0(5) . . ?
C24B C22B C23B 125.2(6) . . ?
C21B C22B C23B 128.8(5) . . ?
C22B C23B H23D 109.5 . . ?
C22B C23B H23E 109.5 . . ?
H23D C23B H23E 109.5 . . ?
C22B C23B H23F 109.5 . . ?
H23D C23B H23F 109.5 . . ?
H23E C23B H23F 109.5 . . ?
C25B C24B C22B 109.0(6) . . ?
C25B C24B H24B 125.5 . . ?
C22B C24B H24B 125.5 . . ?
N4B C25B C24B 108.9(6) . . ?
N4B C25B C26B 122.8(6) . . ?
C24B C25B C26B 128.3(6) . . ?
C25B C26B H26D 109.5 . . ?
C25B C26B H26E 109.5 . . ?
H26D C26B H26E 109.5 . . ?
C25B C26B H26F 109.5 . . ?
H26D C26B H26F 109.5 . . ?
H26E C26B H26F 109.5 . . ?
N5B C27B C29B 109.3(4) . . ?
N5B C27B C28B 122.1(5) . . ?
C29B C27B C28B 128.6(5) . . ?
C27B C28B H28D 109.5 . . ?
C27B C28B H28E 109.5 . . ?
H28D C28B H28E 109.5 . . ?
C27B C28B H28F 109.5 . . ?
H28D C28B H28F 109.5 . . ?
H28E C28B H28F 109.5 . . ?
C30B C29B C27B 108.3(4) . . ?
C30B C29B H29B 125.8 . . ?
C27B C29B H29B 125.8 . . ?
C29B C30B C32B 106.2(4) . . ?
C29B C30B C31B 124.6(5) . . ?
C32B C30B C31B 129.1(5) . . ?
C30B C31B H31D 109.5 . . ?
C30B C31B H31E 109.5 . . ?
H31D C31B H31E 109.5 . . ?
C30B C31B H31F 109.5 . . ?
H31D C31B H31F 109.5 . . ?
H31E C31B H31F 109.5 . . ?
C20B C32B N5B 120.3(4) . . ?
C20B C32B C30B 131.9(5) . . ?
N5B C32B C30B 107.8(4) . . ?
N102 C101 C100 179.9(8) . . ?
N202 C201 C200 177.9(11) . . ?
F2A B1A F1A 109.2(4) . . ?
F2A B1A N4A 110.7(4) . . ?
F1A B1A N4A 110.4(4) . . ?
F2A B1A N5A 110.2(4) . . ?
F1A B1A N5A 109.9(4) . . ?
N4A B1A N5A 106.3(3) . . ?
F1B B1B F2B 109.9(5) . . ?
F1B B1B N4B 111.1(6) . . ?
F2B B1B N4B 109.9(5) . . ?
F1B B1B N5B 109.8(5) . . ?
F2B B1B N5B 109.9(5) . . ?
N4B B1B N5B 106.3(4) . . ?

loop_
_geom_bond_atom_site_label_1
_geom_bond_atom_site_label_2
_geom_bond_distance
_geom_bond_site_symmetry_2
_geom_bond_publ_flag
Pt1A N3A 2.003(4) . ?
Pt1A N1A 2.011(4) . ?
Pt1A N2A 2.032(4) . ?
Pt1A Cl1A 2.2888(13) . ?
Pt1B N1B 1.997(5) . ?
Pt1B N3B 1.999(5) . ?
Pt1B N2B 2.035(4) . ?
Pt1B Cl2B 2.2964(13) . ?
Cl10 O3 1.424(5) . ?
Cl10 O4 1.430(4) . ?
Cl10 O2 1.431(4) . ?
Cl10 O1 1.438(4) . ?
Cl11 O10 1.332(18) . ?
Cl11 O12 1.34(2) . ?
Cl11 O5 1.381(15) . ?
Cl11 O11 1.39(3) . ?
Cl11 O8 1.396(13) . ?
Cl11 O7 1.454(14) . ?
Cl11 O6 1.470(17) . ?
Cl11 O9 1.774(16) . ?
F1A B1A 1.397(6) . ?
F2A B1A 1.383(6) . ?
F1B B1B 1.390(7) . ?
F2B B1B 1.395(9) . ?
O5 O10 0.941(19) . ?
O5 O11 1.11(3) . ?
O6 O12 0.84(3) . ?
O6 O7 1.51(2) . ?
O7 O11 0.99(3) . ?
O9 O10 1.50(2) . ?
N1A C1A 1.333(7) . ?
N1A C5A 1.349(7) . ?
N2A C7A 1.500(6) . ?
N2A C6A 1.506(6) . ?
N2A C13A 1.506(6) . ?
N3A C12A 1.344(6) . ?
N3A C8A 1.351(6) . ?
N4A C25A 1.352(5) . ?
N4A C21A 1.393(5) . ?
N4A B1A 1.543(6) . ?
N5A C27A 1.344(6) . ?
N5A C10B 1.403(6) . ?
N5A B1A 1.543(6) . ?
N1B C32A 1.344(8) . ?
N1B C4B 1.352(7) . ?
N2B C5B 1.497(6) . ?
N2B C13B 1.502(6) . ?
N2B C6B 1.507(8) . ?
N3B C12B 1.344(7) . ?
N3B C7B 1.372(7) . ?
N4B C25B 1.359(8) . ?
N4B C21B 1.408(7) . ?
N4B B1B 1.527(8) . ?
N5B C27B 1.350(6) . ?
N5B C32B 1.406(6) . ?
N5B B1B 1.536(7) . ?
C1A C2A 1.373(8) . ?
C1A H1A 0.9300 . ?
C2A C3A 1.366(11) . ?
C2A H2A 0.9300 . ?
C3A C4A 1.383(10) . ?
C3A H3A 0.9300 . ?
C4A C5A 1.375(7) . ?
C4A H4A 0.9300 . ?
C5A C6A 1.500(8) . ?
C6A H6A1 0.9700 . ?
C6A H6A2 0.9700 . ?
C7A C8A 1.499(7) . ?
C7A H7A1 0.9700 . ?
C7A H7A2 0.9700 . ?
C8A C9A 1.383(7) . ?
C9A C10A 1.374(8) . ?
C9A H9A 0.9300 . ?
C10A C11A 1.392(9) . ?
C10A H10A 0.9300 . ?
C11A C12A 1.370(7) . ?
C11A H11A 0.9300 . ?
C12A H12A 0.9300 . ?
C13A C14A 1.509(6) . ?
C13A H13A 0.9700 . ?
C13A H13B 0.9700 . ?
C14A C15A 1.382(7) . ?
C14A C19A 1.390(7) . ?
C15A C16A 1.387(6) . ?
C15A H15A 0.9300 . ?
C16A C17A 1.381(6) . ?
C16A H16A 0.9300 . ?
C17A C18A 1.388(6) . ?
C17A C20A 1.500(6) . ?
C18A C19A 1.389(6) . ?
C18A H18A 0.9300 . ?
C19A H19A 0.9300 . ?
C20A C21A 1.392(6) . ?
C20A C10B 1.398(6) . ?
C21A C22A 1.434(6) . ?
C22A C24A 1.382(6) . ?
C22A C23A 1.489(6) . ?
C23A H23A 0.9600 . ?
C23A H23B 0.9600 . ?
C23A H23C 0.9600 . ?
C24A C25A 1.412(6) . ?
C24A H24A 0.9300 . ?
C25A C26A 1.486(6) . ?
C26A H26A 0.9600 . ?
C26A H26B 0.9600 . ?
C26A H26C 0.9600 . ?
C27A C29A 1.396(7) . ?
C27A C28A 1.490(7) . ?
C28A H28A 0.9600 . ?
C28A H28B 0.9600 . ?
C28A H28C 0.9600 . ?
C29A C30A 1.382(7) . ?
C29A H29A 0.9300 . ?
C30A C10B 1.426(6) . ?
C30A C31A 1.495(7) . ?
C31A H31A 0.9600 . ?
C31A H31B 0.9600 . ?
C31A H31C 0.9600 . ?
C32A C1B 1.378(8) . ?
C32A H32A 0.9300 . ?
C1B C2B 1.394(11) . ?
C1B H1B 0.9300 . ?
C2B C3B 1.374(11) . ?
C2B H2B 0.9300 . ?
C3B C4B 1.369(8) . ?
C3B H3B 0.9300 . ?
C4B C5B 1.511(10) . ?
C5B H5B1 0.9700 . ?
C5B H5B2 0.9700 . ?
C6B C7B 1.484(8) . ?
C6B H6B1 0.9700 . ?
C6B H6B2 0.9700 . ?
C7B C8B 1.384(9) . ?
C8B C9B 1.361(10) . ?
C8B H8B 0.9300 . ?
C9B C11B 1.353(10) . ?
C9B H9B 0.9300 . ?
C11B C12B 1.389(8) . ?
C11B H11B 0.9300 . ?
C12B H12B 0.9300 . ?
C13B C14B 1.511(6) . ?
C13B H13C 0.9700 . ?
C13B H13D 0.9700 . ?
C14B C15B 1.385(8) . ?
C14B C19B 1.386(7) . ?
C15B C16B 1.395(7) . ?
C15B H15B 0.9300 . ?
C16B C17B 1.389(7) . ?
C16B H16B 0.9300 . ?
C17B C18B 1.386(7) . ?
C17B C20B 1.496(6) . ?
C18B C19B 1.389(7) . ?
C18B H18B 0.9300 . ?
C19B H19B 0.9300 . ?
C20B C21B 1.390(7) . ?
C20B C32B 1.393(7) . ?
C21B C22B 1.411(8) . ?
C22B C24B 1.392(9) . ?
C22B C23B 1.516(9) . ?
C23B H23D 0.9600 . ?
C23B H23E 0.9600 . ?
C23B H23F 0.9600 . ?
C24B C25B 1.390(9) . ?
C24B H24B 0.9300 . ?
C25B C26B 1.502(9) . ?
C26B H26D 0.9600 . ?
C26B H26E 0.9600 . ?
C26B H26F 0.9600 . ?
C27B C29B 1.400(7) . ?
C27B C28B 1.492(7) . ?
C28B H28D 0.9600 . ?
C28B H28E 0.9600 . ?
C28B H28F 0.9600 . ?
C29B C30B 1.396(7) . ?
C29B H29B 0.9300 . ?
C30B C32B 1.423(7) . ?
C30B C31B 1.488(7) . ?
C31B H31D 0.9600 . ?
C31B H31E 0.9600 . ?
C31B H31F 0.9600 . ?
C100 C101 1.449(9) . ?
C101 N102 1.143(8) . ?
C200 C201 1.452(11) . ?
C201 N202 1.119(11) . ?

loop_
_geom_torsion_atom_site_label_1
_geom_torsion_atom_site_label_2
_geom_torsion_atom_site_label_3
_geom_torsion_atom_site_label_4
_geom_torsion
_geom_torsion_site_symmetry_1
_geom_torsion_site_symmetry_2
_geom_torsion_site_symmetry_3
_geom_torsion_site_symmetry_4
_geom_torsion_publ_flag
O12 Cl11 O5 O10 -87(3) . . . . ?
O11 Cl11 O5 O10 173(3) . . . . ?
O8 Cl11 O5 O10 84.5(17) . . . . ?
O7 Cl11 O5 O10 -166.8(16) . . . . ?
O6 Cl11 O5 O10 -110.6(16) . . . . ?
O9 Cl11 O5 O10 -12.9(16) . . . . ?
O10 Cl11 O5 O11 -173(3) . . . . ?
O12 Cl11 O5 O11 99(3) . . . . ?
O8 Cl11 O5 O11 -89.0(19) . . . . ?
O7 Cl11 O5 O11 19.7(19) . . . . ?
O6 Cl11 O5 O11 75.9(19) . . . . ?
O9 Cl11 O5 O11 173.6(18) . . . . ?
O10 Cl11 O6 O12 110(3) . . . . ?
O5 Cl11 O6 O12 156(2) . . . . ?
O11 Cl11 O6 O12 -158(3) . . . . ?
O8 Cl11 O6 O12 -43(3) . . . . ?
O7 Cl11 O6 O12 -135(3) . . . . ?
O9 Cl11 O6 O12 58(2) . . . . ?
O10 Cl11 O6 O7 -114.3(13) . . . . ?
O12 Cl11 O6 O7 135(3) . . . . ?
O5 Cl11 O6 O7 -69.2(11) . . . . ?
O11 Cl11 O6 O7 -23.2(15) . . . . ?
O8 Cl11 O6 O7 92.3(12) . . . . ?
O9 Cl11 O6 O7 -166.8(8) . . . . ?
O10 Cl11 O7 O11 -33(2) . . . . ?
O12 Cl11 O7 O11 -167(2) . . . . ?
O5 Cl11 O7 O11 -22(2) . . . . ?
O8 Cl11 O7 O11 90(2) . . . . ?
O6 Cl11 O7 O11 -143(2) . . . . ?
O9 Cl11 O7 O11 -112(2) . . . . ?
O10 Cl11 O7 O6 110.3(12) . . . . ?
O12 Cl11 O7 O6 -23.6(13) . . . . ?
O5 Cl11 O7 O6 120.5(10) . . . . ?
O11 Cl11 O7 O6 143(2) . . . . ?
O8 Cl11 O7 O6 -126.8(10) . . . . ?
O9 Cl11 O7 O6 31(2) . . . . ?
O12 O6 O7 O11 79(4) . . . . ?
Cl11 O6 O7 O11 37(2) . . . . ?
O12 O6 O7 Cl11 42(2) . . . . ?
O12 Cl11 O9 O10 154.0(15) . . . . ?
O5 Cl11 O9 O10 10.2(13) . . . . ?
O11 Cl11 O9 O10 18(2) . . . . ?
O8 Cl11 O9 O10 -103.7(11) . . . . ?
O7 Cl11 O9 O10 97.0(19) . . . . ?
O6 Cl11 O9 O10 124.4(12) . . . . ?
O11 O5 O10 Cl11 8(3) . . . . ?
O11 O5 O10 O9 37(6) . . . . ?
Cl11 O5 O10 O9 28(3) . . . . ?
O12 Cl11 O10 O5 132.3(19) . . . . ?
O11 Cl11 O10 O5 -4.8(19) . . . . ?
O8 Cl11 O10 O5 -109.5(15) . . . . ?
O7 Cl11 O10 O5 15.8(19) . . . . ?
O6 Cl11 O10 O5 90.9(17) . . . . ?
O9 Cl11 O10 O5 164(2) . . . . ?
O12 Cl11 O10 O9 -32.0(19) . . . . ?
O5 Cl11 O10 O9 -164(2) . . . . ?
O11 Cl11 O10 O9 -169.1(14) . . . . ?
O8 Cl11 O10 O9 86.2(10) . . . . ?
O7 Cl11 O10 O9 -148.5(9) . . . . ?
O6 Cl11 O10 O9 -73.4(14) . . . . ?
Cl11 O9 O10 O5 -28(3) . . . . ?
Cl11 O7 O11 O5 38(3) . . . . ?
O6 O7 O11 O5 3(5) . . . . ?
O6 O7 O11 Cl11 -34.9(19) . . . . ?
O10 O5 O11 O7 -48(6) . . . . ?
Cl11 O5 O11 O7 -40(3) . . . . ?
O10 O5 O11 Cl11 -8(3) . . . . ?
O10 Cl11 O11 O7 153.2(19) . . . . ?
O12 Cl11 O11 O7 17(3) . . . . ?
O5 Cl11 O11 O7 149(3) . . . . ?
O8 Cl11 O11 O7 -102.8(18) . . . . ?
O6 Cl11 O11 O7 32.3(19) . . . . ?
O9 Cl11 O11 O7 138.5(17) . . . . ?
O10 Cl11 O11 O5 4.2(17) . . . . ?
O12 Cl11 O11 O5 -131.9(19) . . . . ?
O8 Cl11 O11 O5 108.2(15) . . . . ?
O7 Cl11 O11 O5 -149(3) . . . . ?
O6 Cl11 O11 O5 -116.6(15) . . . . ?
O9 Cl11 O11 O5 -10(3) . . . . ?
O7 O6 O12 Cl11 -39.2(19) . . . . ?
O10 Cl11 O12 O6 -93(3) . . . . ?
O5 Cl11 O12 O6 -40(4) . . . . ?
O11 Cl11 O12 O6 27(3) . . . . ?
O8 Cl11 O12 O6 148(2) . . . . ?
O7 Cl11 O12 O6 38(2) . . . . ?
O9 Cl11 O12 O6 -120(2) . . . . ?
C5A N1A C1A C2A 2.8(8) . . . . ?
Pt1A N1A C1A C2A -178.2(4) . . . . ?
N1A C1A C2A C3A -1.2(9) . . . . ?
C1A C2A C3A C4A -0.9(9) . . . . ?
C2A C3A C4A C5A 1.4(9) . . . . ?
C1A N1A C5A C4A -2.4(7) . . . . ?
Pt1A N1A C5A C4A 178.5(4) . . . . ?
C1A N1A C5A C6A -178.1(4) . . . . ?
Pt1A N1A C5A C6A 2.8(5) . . . . ?
C3A C4A C5A N1A 0.3(8) . . . . ?
C3A C4A C5A C6A 175.6(5) . . . . ?
N1A C5A C6A N2A -32.7(6) . . . . ?
C4A C5A C6A N2A 151.8(5) . . . . ?
C7A N2A C6A C5A 157.8(4) . . . . ?
C13A N2A C6A C5A -78.6(5) . . . . ?
Pt1A N2A C6A C5A 43.7(4) . . . . ?
C6A N2A C7A C8A -137.2(4) . . . . ?
C13A N2A C7A C8A 101.1(5) . . . . ?
Pt1A N2A C7A C8A -25.8(4) . . . . ?
C12A N3A C8A C9A 2.3(7) . . . . ?
Pt1A N3A C8A C9A -173.7(4) . . . . ?
C12A N3A C8A C7A 178.2(4) . . . . ?
Pt1A N3A C8A C7A 2.3(5) . . . . ?
N2A C7A C8A N3A 16.6(6) . . . . ?
N2A C7A C8A C9A -167.5(4) . . . . ?
N3A C8A C9A C10A 0.1(7) . . . . ?
C7A C8A C9A C10A -175.7(5) . . . . ?
C8A C9A C10A C11A -1.5(8) . . . . ?
C9A C10A C11A C12A 0.6(7) . . . . ?
C8A N3A C12A C11A -3.3(7) . . . . ?
Pt1A N3A C12A C11A 172.0(3) . . . . ?
C10A C11A C12A N3A 1.8(7) . . . . ?
C7A N2A C13A C14A -55.9(6) . . . . ?
C6A N2A C13A C14A 179.8(5) . . . . ?
Pt1A N2A C13A C14A 66.1(5) . . . . ?
N2A C13A C14A C15A -78.5(6) . . . . ?
N2A C13A C14A C19A 107.3(5) . . . . ?
C19A C14A C15A C16A -0.3(7) . . . . ?
C13A C14A C15A C16A -174.5(5) . . . . ?
C14A C15A C16A C17A 0.9(8) . . . . ?
C15A C16A C17A C18A -1.0(7) . . . . ?
C15A C16A C17A C20A 178.9(4) . . . . ?
C16A C17A C18A C19A 0.5(7) . . . . ?
C20A C17A C18A C19A -179.4(4) . . . . ?
C17A C18A C19A C14A 0.1(7) . . . . ?
C15A C14A C19A C18A -0.2(7) . . . . ?
C13A C14A C19A C18A 174.1(4) . . . . ?
C16A C17A C20A C21A 94.4(6) . . . . ?
C18A C17A C20A C21A -85.7(5) . . . . ?
C16A C17A C20A C10B -86.3(6) . . . . ?
C18A C17A C20A C10B 93.6(6) . . . . ?
C10B C20A C21A N4A -5.1(7) . . . . ?
C17A C20A C21A N4A 174.2(4) . . . . ?
C10B C20A C21A C22A 175.3(5) . . . . ?
C17A C20A C21A C22A -5.3(8) . . . . ?
C25A N4A C21A C20A -179.1(4) . . . . ?
B1A N4A C21A C20A 5.6(7) . . . . ?
C25A N4A C21A C22A 0.6(5) . . . . ?
B1A N4A C21A C22A -174.7(4) . . . . ?
C20A C21A C22A C24A 178.7(5) . . . . ?
N4A C21A C22A C24A -0.9(5) . . . . ?
C20A C21A C22A C23A -1.5(9) . . . . ?
N4A C21A C22A C23A 178.9(5) . . . . ?
C21A C22A C24A C25A 0.8(5) . . . . ?
C23A C22A C24A C25A -178.9(5) . . . . ?
C21A N4A C25A C24A -0.1(5) . . . . ?
B1A N4A C25A C24A 175.3(4) . . . . ?
C21A N4A C25A C26A 179.5(4) . . . . ?
B1A N4A C25A C26A -5.1(7) . . . . ?
C22A C24A C25A N4A -0.5(5) . . . . ?
C22A C24A C25A C26A 180.0(5) . . . . ?
C10B N5A C27A C29A -0.1(6) . . . . ?
B1A N5A C27A C29A 175.1(5) . . . . ?
C10B N5A C27A C28A 180.0(5) . . . . ?
B1A N5A C27A C28A -4.7(8) . . . . ?
N5A C27A C29A C30A 0.2(6) . . . . ?
C28A C27A C29A C30A -180.0(5) . . . . ?
C27A C29A C30A C10B -0.2(6) . . . . ?
C27A C29A C30A C31A -179.9(5) . . . . ?
C4B N1B C32A C1B 3.0(8) . . . . ?
Pt1B N1B C32A C1B -174.9(4) . . . . ?
N1B C32A C1B C2B -0.1(9) . . . . ?
C32A C1B C2B C3B -2.5(9) . . . . ?
C1B C2B C3B C4B 2.1(9) . . . . ?
C32A N1B C4B C3B -3.4(8) . . . . ?
Pt1B N1B C4B C3B 174.8(4) . . . . ?
C32A N1B C4B C5B -178.5(5) . . . . ?
Pt1B N1B C4B C5B -0.3(5) . . . . ?
C2B C3B C4B N1B 0.8(8) . . . . ?
C2B C3B C4B C5B 175.5(5) . . . . ?
C13B N2B C5B C4B -80.6(5) . . . . ?
C6B N2B C5B C4B 156.5(4) . . . . ?
Pt1B N2B C5B C4B 41.8(5) . . . . ?
N1B C4B C5B N2B -29.2(6) . . . . ?
C3B C4B C5B N2B 155.8(5) . . . . ?
C5B N2B C6B C7B -139.7(4) . . . . ?
C13B N2B C6B C7B 98.6(5) . . . . ?
Pt1B N2B C6B C7B -27.2(5) . . . . ?
C12B N3B C7B C8B 1.4(7) . . . . ?
Pt1B N3B C7B C8B -175.1(4) . . . . ?
C12B N3B C7B C6B 176.5(4) . . . . ?
Pt1B N3B C7B C6B 0.1(5) . . . . ?
N2B C6B C7B N3B 18.9(6) . . . . ?
N2B C6B C7B C8B -166.1(5) . . . . ?
N3B C7B C8B C9B 0.5(8) . . . . ?
C6B C7B C8B C9B -174.4(5) . . . . ?
C7B C8B C9B C11B -1.4(9) . . . . ?
C21A C20A C10B N5A -0.7(7) . . . . ?
C17A C20A C10B N5A -180.0(4) . . . . ?
C21A C20A C10B C30A -178.5(5) . . . . ?
C17A C20A C10B C30A 2.2(8) . . . . ?
C27A N5A C10B C20A -178.3(4) . . . . ?
B1A N5A C10B C20A 6.5(7) . . . . ?
C27A N5A C10B C30A 0.0(5) . . . . ?
B1A N5A C10B C30A -175.2(4) . . . . ?
C29A C30A C10B C20A 178.1(5) . . . . ?
C31A C30A C10B C20A -2.1(9) . . . . ?
C29A C30A C10B N5A 0.1(6) . . . . ?
C31A C30A C10B N5A 179.8(5) . . . . ?
C8B C9B C11B C12B 0.4(9) . . . . ?
C7B N3B C12B C11B -2.3(7) . . . . ?
Pt1B N3B C12B C11B 173.5(4) . . . . ?
C9B C11B C12B N3B 1.4(8) . . . . ?
C5B N2B C13B C14B 178.4(5) . . . . ?
C6B N2B C13B C14B -57.8(6) . . . . ?
Pt1B N2B C13B C14B 63.3(6) . . . . ?
N2B C13B C14B C15B 104.1(6) . . . . ?
N2B C13B C14B C19B -81.3(6) . . . . ?
C19B C14B C15B C16B -0.3(8) . . . . ?
C13B C14B C15B C16B 174.4(5) . . . . ?
C14B C15B C16B C17B -0.7(8) . . . . ?
C15B C16B C17B C18B 1.8(8) . . . . ?
C15B C16B C17B C20B -177.1(5) . . . . ?
C16B C17B C18B C19B -1.8(8) . . . . ?
C20B C17B C18B C19B 177.0(5) . . . . ?
C15B C14B C19B C18B 0.3(8) . . . . ?
C13B C14B C19B C18B -174.4(5) . . . . ?
C17B C18B C19B C14B 0.7(8) . . . . ?
C18B C17B C20B C21B -85.0(7) . . . . ?
C16B C17B C20B C21B 93.8(7) . . . . ?
C18B C17B C20B C32B 97.7(6) . . . . ?
C16B C17B C20B C32B -83.5(6) . . . . ?
C32B C20B C21B N4B 1.0(9) . . . . ?
C17B C20B C21B N4B -176.3(5) . . . . ?
C32B C20B C21B C22B -176.8(8) . . . . ?
C17B C20B C21B C22B 5.9(11) . . . . ?
C25B N4B C21B C20B -177.3(7) . . . . ?
B1B N4B C21B C20B 13.4(10) . . . . ?
C25B N4B C21B C22B 1.0(9) . . . . ?
B1B N4B C21B C22B -168.3(7) . . . . ?
C20B C21B C22B C24B 176.1(8) . . . . ?
N4B C21B C22B C24B -1.9(10) . . . . ?
C20B C21B C22B C23B -2.8(15) . . . . ?
N4B C21B C22B C23B 179.2(9) . . . . ?
C21B C22B C24B C25B 2.1(12) . . . . ?
C23B C22B C24B C25B -179.0(9) . . . . ?
C21B N4B C25B C24B 0.3(10) . . . . ?
B1B N4B C25B C24B 169.5(8) . . . . ?
C21B N4B C25B C26B -179.7(9) . . . . ?
B1B N4B C25B C26B -10.5(14) . . . . ?
C22B C24B C25B N4B -1.5(12) . . . . ?
C22B C24B C25B C26B 178.4(10) . . . . ?
C32B N5B C27B C29B -1.6(6) . . . . ?
B1B N5B C27B C29B -179.0(5) . . . . ?
C32B N5B C27B C28B 177.3(5) . . . . ?
B1B N5B C27B C28B -0.1(8) . . . . ?
N5B C27B C29B C30B 1.1(6) . . . . ?
C28B C27B C29B C30B -177.7(5) . . . . ?
C27B C29B C30B C32B -0.2(6) . . . . ?
C27B C29B C30B C31B -176.4(5) . . . . ?
C21B C20B C32B N5B -6.1(8) . . . . ?
C17B C20B C32B N5B 171.2(5) . . . . ?
C21B C20B C32B C30B 171.8(6) . . . . ?
C17B C20B C32B C30B -10.9(9) . . . . ?
C27B N5B C32B C20B 179.9(5) . . . . ?
B1B N5B C32B C20B -2.7(8) . . . . ?
C27B N5B C32B C30B 1.5(5) . . . . ?
B1B N5B C32B C30B 179.0(5) . . . . ?
C29B C30B C32B C20B -178.9(5) . . . . ?
C31B C30B C32B C20B -2.9(9) . . . . ?
C29B C30B C32B N5B -0.8(5) . . . . ?
C31B C30B C32B N5B 175.2(5) . . . . ?
C25A N4A B1A F2A -55.3(6) . . . . ?
C21A N4A B1A F2A 119.3(5) . . . . ?
C25A N4A B1A F1A 65.8(6) . . . . ?
C21A N4A B1A F1A -119.6(5) . . . . ?
C25A N4A B1A N5A -175.0(4) . . . . ?
C21A N4A B1A N5A -0.4(6) . . . . ?
C27A N5A B1A F2A 59.9(6) . . . . ?
C10B N5A B1A F2A -125.6(4) . . . . ?
C27A N5A B1A F1A -60.5(6) . . . . ?
C10B N5A B1A F1A 113.9(5) . . . . ?
C27A N5A B1A N4A 179.9(4) . . . . ?
C10B N5A B1A N4A -5.6(6) . . . . ?
C25B N4B B1B F1B 54.1(10) . . . . ?
C21B N4B B1B F1B -138.6(6) . . . . ?
C25B N4B B1B F2B -67.7(9) . . . . ?
C21B N4B B1B F2B 99.7(7) . . . . ?
C25B N4B B1B N5B 173.4(7) . . . . ?
C21B N4B B1B N5B -19.2(9) . . . . ?
C27B N5B B1B F1B -49.1(8) . . . . ?
C32B N5B B1B F1B 134.0(5) . . . . ?
C27B N5B B1B F2B 71.9(7) . . . . ?
C32B N5B B1B F2B -105.1(6) . . . . ?
C27B N5B B1B N4B -169.3(5) . . . . ?
C32B N5B B1B N4B 13.7(8) . . . . ?
